data_4109571
loop_
_publ_author_name
'Jungseok Heo'
'You-Moon Jeon'
'Chad A. Mirkin'

_publ_section_title
;
 Reversible Interconversion of Homochiral Triangular Macrocycles and
 Helical Coordination Polymers
;
_journal_name_full 'Journal of the American Chemical Society'
_journal_page_first 7712
_journal_page_last 7713
_journal_paper_doi 10.1021/ja0716812
_journal_volume 129
_journal_year 2007
_chemical_formula_sum 'C50.5 H53.5 Cu2 N4 O12.5'
_chemical_formula_weight 1043.55
_chemical_name_systematic
; 
 ? 
;
_space_group_IT_number 144
_symmetry_cell_setting trigonal
_symmetry_space_group_name_Hall 'P 31'
_symmetry_space_group_name_H-M 'P 31'
_atom_sites_solution_hydrogens geom
_atom_sites_solution_primary direct
_atom_sites_solution_secondary difmap
_audit_creation_method SHELXL-97
_cell_angle_alpha 90.00
_cell_angle_beta 90.00
_cell_angle_gamma 120.00
_cell_formula_units_Z 3
_cell_length_a 18.2101(11)
_cell_length_b 18.2101(11)
_cell_length_c 14.2785(18)
_cell_measurement_temperature 153(2)
_cell_volume 4100.5(6)
_computing_cell_refinement 'Bruker SMART'
_computing_data_collection 'Bruker SMART'
_computing_data_reduction 'Bruker SAINT'
_computing_molecular_graphics 'Bruker SHELXTL'
_computing_publication_material 'Bruker SHELXTL'
_computing_structure_refinement 'SHELXL-97 (Sheldrick, 1997)'
_computing_structure_solution 'SHELXS-97 (Sheldrick, 1990)'
_diffrn_ambient_temperature 153(2)
_diffrn_measured_fraction_theta_full 0.879
_diffrn_measured_fraction_theta_max 0.879
_diffrn_measurement_device_type 'CCD area detector'
_diffrn_measurement_method 'phi and omega scans'
_diffrn_radiation_monochromator graphite
_diffrn_radiation_source 'fine-focus sealed tube'
_diffrn_radiation_type MoK\a
_diffrn_radiation_wavelength 0.71073
_diffrn_reflns_av_R_equivalents 0.0435
_diffrn_reflns_av_sigmaI/netI 0.1046
_diffrn_reflns_limit_h_max 15
_diffrn_reflns_limit_h_min -23
_diffrn_reflns_limit_k_max 23
_diffrn_reflns_limit_k_min -5
_diffrn_reflns_limit_l_max 19
_diffrn_reflns_limit_l_min -18
_diffrn_reflns_number 12019
_diffrn_reflns_theta_full 28.55
_diffrn_reflns_theta_max 28.55
_diffrn_reflns_theta_min 1.29
_exptl_absorpt_coefficient_mu 0.838
_exptl_absorpt_correction_type none
_exptl_crystal_colour green
_exptl_crystal_density_diffrn 1.268
_exptl_crystal_description column
_exptl_crystal_F_000 1628
_refine_diff_density_max 0.820
_refine_diff_density_min -0.439
_refine_diff_density_rms 0.097
_refine_ls_abs_structure_details 'Flack H D (1983), Acta Cryst. A39, 876-881'
_refine_ls_abs_structure_Flack -0.020(17)
_refine_ls_extinction_coef 0.0014(3)
_refine_ls_extinction_expression Fc^*^=kFc[1+0.001xFc^2^\l^3^/sin(2\q)]^-1/4^
_refine_ls_extinction_method SHELXL
_refine_ls_goodness_of_fit_ref 0.940
_refine_ls_hydrogen_treatment mixed
_refine_ls_matrix_type full
_refine_ls_number_parameters 632
_refine_ls_number_reflns 10490
_refine_ls_number_restraints 1
_refine_ls_restrained_S_all 0.940
_refine_ls_R_factor_all 0.1132
_refine_ls_R_factor_gt 0.0647
_refine_ls_shift/su_max 0.033
_refine_ls_shift/su_mean 0.001
_refine_ls_structure_factor_coef Fsqd
_refine_ls_weighting_details 'calc w=1/[\s^2^(Fo^2^)+(0.0923P)^2^+0.0000P] where P=(Fo^2^+2Fc^2^)/3'
_refine_ls_weighting_scheme calc
_refine_ls_wR_factor_gt 0.1474
_refine_ls_wR_factor_ref 0.1690
_reflns_number_gt 6361
_reflns_number_total 10490
_reflns_threshold_expression >2sigma(I)
_cod_data_source_file ja0716812si20070309_034829.cif
_cod_data_source_block h
_cod_original_formula_sum 'C50.50 H53.50 Cu2 N4 O12.50'
_cod_database_code 4109571

loop_
_symmetry_equiv_pos_as_xyz
'x, y, z'
'-y, x-y, z+1/3'
'-x+y, -x, z+2/3'

loop_
_atom_site_label
_atom_site_type_symbol
_atom_site_fract_x
_atom_site_fract_y
_atom_site_fract_z
_atom_site_U_iso_or_equiv
_atom_site_adp_type
_atom_site_occupancy
_atom_site_symmetry_multiplicity
_atom_site_calc_flag
_atom_site_refinement_flags
Cu1 Cu 0.71985(5) 0.23111(5) 0.15739(5) 0.0330(2) Uani 1 1 d .
Cu2 Cu 0.75179(6) -0.20233(5) -0.00203(6) 0.0444(2) Uani 1 1 d .
O1 O 0.6072(3) 0.1795(3) 0.1990(3) 0.0379(11) Uani 1 1 d .
O2 O 0.7202(3) 0.1284(3) 0.1771(3) 0.0385(11) Uani 1 1 d .
O3 O 0.3108(3) 0.0510(3) 0.2936(3) 0.0482(13) Uani 1 1 d .
O4 O 0.2602(3) 0.1294(3) 0.2345(4) 0.0489(13) Uani 1 1 d .
O5 O 0.7631(4) -0.0949(3) 0.0397(4) 0.0541(14) Uani 1 1 d .
O6 O 0.8886(4) -0.0689(4) 0.0842(5) 0.0788(19) Uani 1 1 d .
O7 O 0.6036(4) -0.2558(5) -0.0279(5) 0.091(2) Uani 1 1 d .
N1 N 0.7069(3) 0.3065(3) 0.0710(4) 0.0300(12) Uani 1 1 d .
N2 N 0.8403(3) 0.3018(3) 0.1824(4) 0.0345(13) Uani 1 1 d .
N3 N 0.7299(4) -0.2399(4) 0.1320(4) 0.0492(15) Uani 1 1 d .
N4 N 0.7823(4) -0.1573(4) -0.1332(4) 0.0421(14) Uani 1 1 d .
C1 C 0.8528(4) 0.4061(4) 0.0273(4) 0.0307(14) Uani 1 1 d .
C2 C 0.7735(4) 0.3454(4) 0.0013(4) 0.0291(14) Uani 1 1 d .
C3 C 0.7556(4) 0.3114(4) -0.0900(4) 0.0355(15) Uani 1 1 d .
H3A H 0.6996 0.2689 -0.1057 0.043 Uiso 1 1 calc R
C4 C 0.8175(5) 0.3387(5) -0.1553(5) 0.0449(17) Uani 1 1 d .
H4A H 0.8043 0.3157 -0.2168 0.054 Uiso 1 1 calc R
C5 C 0.9018(4) 0.4010(4) -0.1333(5) 0.0379(16) Uani 1 1 d .
C6 C 0.9691(5) 0.4287(5) -0.1963(5) 0.0490(19) Uani 1 1 d .
H6A H 0.9572 0.4075 -0.2585 0.059 Uiso 1 1 calc R
C7 C 1.0485(5) 0.4830(6) -0.1734(6) 0.055(2) Uani 1 1 d .
H7B H 1.0921 0.4992 -0.2187 0.067 Uiso 1 1 calc R
C8 C 1.0686(5) 0.5169(5) -0.0826(6) 0.0498(19) Uani 1 1 d .
H8A H 1.1257 0.5565 -0.0665 0.060 Uiso 1 1 calc R
C9 C 1.0058(4) 0.4927(4) -0.0177(5) 0.0386(16) Uani 1 1 d .
H9A H 1.0194 0.5150 0.0440 0.046 Uiso 1 1 calc R
C10 C 0.9209(4) 0.4347(4) -0.0414(5) 0.0351(15) Uani 1 1 d .
C11 C 0.8734(4) 0.4406(4) 0.1242(4) 0.0304(14) Uani 1 1 d .
C12 C 0.8719(4) 0.3902(4) 0.1983(5) 0.0342(15) Uani 1 1 d .
C13 C 0.8967(4) 0.4245(4) 0.2903(5) 0.0355(15) Uani 1 1 d .
H13A H 0.8944 0.3892 0.3405 0.043 Uiso 1 1 calc R
C14 C 0.9232(4) 0.5069(5) 0.3060(5) 0.0437(18) Uani 1 1 d .
H14A H 0.9413 0.5292 0.3671 0.052 Uiso 1 1 calc R
C15 C 0.9249(4) 0.5610(4) 0.2345(5) 0.0405(16) Uani 1 1 d .
C16 C 0.9519(5) 0.6474(5) 0.2495(6) 0.053(2) Uani 1 1 d .
H16A H 0.9690 0.6705 0.3106 0.064 Uiso 1 1 calc R
C17 C 0.9542(5) 0.6980(5) 0.1793(7) 0.061(2) Uani 1 1 d .
H17A H 0.9731 0.7560 0.1915 0.073 Uiso 1 1 calc R
C18 C 0.9289(5) 0.6659(5) 0.0887(6) 0.052(2) Uani 1 1 d .
H18A H 0.9312 0.7025 0.0399 0.062 Uiso 1 1 calc R
C19 C 0.9012(4) 0.5831(4) 0.0699(5) 0.0394(16) Uani 1 1 d .
H19A H 0.8834 0.5620 0.0083 0.047 Uiso 1 1 calc R
C20 C 0.8984(4) 0.5269(4) 0.1422(5) 0.0347(15) Uani 1 1 d .
C21 C 0.6381(4) 0.3079(4) 0.0573(5) 0.0342(15) Uani 1 1 d .
H21A H 0.6381 0.3433 0.0084 0.041 Uiso 1 1 calc R
C22 C 0.5598(4) 0.2598(4) 0.1107(4) 0.0307(14) Uani 1 1 d .
C23 C 0.5485(4) 0.1981(4) 0.1755(4) 0.0311(14) Uani 1 1 d .
C24 C 0.4680(4) 0.1503(4) 0.2173(5) 0.0347(15) Uani 1 1 d .
H24A H 0.4581 0.1059 0.2594 0.042 Uiso 1 1 calc R
C25 C 0.4034(4) 0.1665(4) 0.1985(5) 0.0372(16) Uani 1 1 d .
C26 C 0.4154(4) 0.2306(4) 0.1334(5) 0.0419(17) Uani 1 1 d .
H26A H 0.3712 0.2423 0.1200 0.050 Uiso 1 1 calc R
C27 C 0.4935(4) 0.2753(4) 0.0901(5) 0.0408(17) Uani 1 1 d .
H27A H 0.5024 0.3176 0.0454 0.049 Uiso 1 1 calc R
C28 C 0.3173(4) 0.1126(5) 0.2446(5) 0.0420(17) Uani 1 1 d .
C29 C 0.8920(4) 0.2731(4) 0.1983(5) 0.0347(15) Uani 1 1 d .
H29A H 0.9470 0.3118 0.2216 0.042 Uiso 1 1 calc R
C30 C 0.8719(4) 0.1880(4) 0.1832(4) 0.0328(15) Uani 1 1 d .
C31 C 0.7873(4) 0.1204(4) 0.1669(4) 0.0372(16) Uani 1 1 d .
C32 C 0.7774(4) 0.0419(4) 0.1385(4) 0.0350(15) Uani 1 1 d .
H32A H 0.7219 -0.0048 0.1294 0.042 Uiso 1 1 calc R
C33 C 0.8455(5) 0.0314(4) 0.1240(5) 0.0409(17) Uani 1 1 d .
C34 C 0.9280(5) 0.0956(5) 0.1473(5) 0.0465(18) Uani 1 1 d .
H34A H 0.9746 0.0859 0.1439 0.056 Uiso 1 1 calc R
C35 C 0.9389(4) 0.1716(4) 0.1750(5) 0.0449(18) Uani 1 1 d .
H35A H 0.9946 0.2158 0.1895 0.054 Uiso 1 1 calc R
C36 C 0.8334(6) -0.0495(5) 0.0806(6) 0.0490(19) Uani 1 1 d .
C37 C 0.6808(5) -0.2229(5) 0.1866(6) 0.060(2) Uani 1 1 d .
H37A H 0.6560 -0.1928 0.1593 0.072 Uiso 1 1 calc R
C38 C 0.6632(5) -0.2452(6) 0.2784(6) 0.064(2) Uani 1 1 d .
H38A H 0.6272 -0.2318 0.3136 0.077 Uiso 1 1 calc R
C39 C 0.7003(6) -0.2887(6) 0.3187(6) 0.067(3) Uani 1 1 d .
H39A H 0.6889 -0.3072 0.3819 0.080 Uiso 1 1 calc R
C40 C 0.7534(6) -0.3040(5) 0.2653(6) 0.064(2) Uani 1 1 d .
H40A H 0.7822 -0.3305 0.2917 0.077 Uiso 1 1 calc R
C41 C 0.7644(6) -0.2805(5) 0.1727(6) 0.057(2) Uani 1 1 d .
H41A H 0.7990 -0.2944 0.1355 0.068 Uiso 1 1 calc R
C42 C 0.8514(5) -0.0848(5) -0.1524(6) 0.057(2) Uani 1 1 d .
H42A H 0.8913 -0.0547 -0.1043 0.068 Uiso 1 1 calc R
C43 C 0.8666(6) -0.0514(5) -0.2457(7) 0.064(2) Uani 1 1 d .
H43A H 0.9148 0.0019 -0.2597 0.077 Uiso 1 1 calc R
C44 C 0.8107(8) -0.0976(7) -0.3127(7) 0.076(3) Uani 1 1 d .
H44A H 0.8201 -0.0766 -0.3751 0.092 Uiso 1 1 calc R
C45 C 0.7412(8) -0.1732(8) -0.2935(7) 0.084(3) Uani 1 1 d .
H45A H 0.7019 -0.2061 -0.3409 0.101 Uiso 1 1 calc R
C46 C 0.7304(6) -0.1997(6) -0.2034(6) 0.070(3) Uani 1 1 d .
H46B H 0.6820 -0.2528 -0.1893 0.084 Uiso 1 1 calc R
O8 O 0.6538(4) -0.1376(4) -0.5063(5) 0.0814(19) Uani 1 1 d .
O9 O 0.3029(4) -0.0988(4) -0.1314(5) 0.086(2) Uani 1 1 d .
O10 O 0.8122(5) -0.0117(4) -0.5346(4) 0.085(2) Uani 1 1 d .
O11 O 0.5641(6) -0.0072(6) 0.2466(8) 0.160(5) Uani 1 1 d .
C47 C 0.8467(6) 0.0070(6) -0.6257(6) 0.074(3) Uani 1 1 d .
C48 C 0.6185(8) -0.1009(8) -0.4422(10) 0.111(4) Uani 1 1 d .
C49 C 0.6000(9) -0.0304(10) 0.3155(12) 0.129(5) Uani 1 1 d .
C50 C 0.3546(11) -0.1342(11) -0.1337(17) 0.178(8) Uani 1 1 d .
C51 C 0.5783(13) -0.1948(14) -0.0503(18) 0.096(8) Uani 0.50 1 d P
O12 O 0.5072(8) -0.4016(8) -0.1440(15) 0.259(9) Uani 1 1 d .
O13 O 1.3049(14) 0.638(3) -0.002(2) 0.34(3) Uani 0.50 1 d P

loop_
_atom_site_aniso_label
_atom_site_aniso_U_11
_atom_site_aniso_U_22
_atom_site_aniso_U_33
_atom_site_aniso_U_23
_atom_site_aniso_U_13
_atom_site_aniso_U_12
Cu1 0.0333(5) 0.0313(4) 0.0325(4) 0.0018(4) 0.0002(4) 0.0146(4)
Cu2 0.0575(6) 0.0323(5) 0.0422(5) 0.0002(4) 0.0065(4) 0.0216(4)
O1 0.035(3) 0.043(3) 0.035(3) 0.006(2) -0.002(2) 0.018(2)
O2 0.032(3) 0.039(3) 0.047(3) 0.007(2) 0.001(2) 0.019(2)
O3 0.029(3) 0.058(3) 0.047(3) 0.018(3) 0.001(2) 0.014(2)
O4 0.033(3) 0.055(3) 0.057(3) 0.009(3) 0.003(2) 0.022(2)
O5 0.078(4) 0.038(3) 0.048(3) 0.001(2) 0.002(3) 0.030(3)
O6 0.069(4) 0.054(4) 0.125(6) -0.011(4) 0.017(4) 0.039(3)
O7 0.070(4) 0.104(6) 0.099(6) -0.008(4) 0.004(4) 0.044(4)
N1 0.027(3) 0.024(3) 0.032(3) -0.005(2) -0.002(2) 0.008(2)
N2 0.041(3) 0.034(3) 0.026(3) 0.001(2) 0.000(2) 0.017(3)
N3 0.057(4) 0.043(4) 0.055(4) 0.005(3) 0.008(3) 0.031(3)
N4 0.050(4) 0.033(3) 0.044(4) 0.003(3) 0.004(3) 0.022(3)
C1 0.037(4) 0.030(3) 0.028(3) -0.002(3) 0.001(3) 0.018(3)
C2 0.037(4) 0.031(3) 0.021(3) 0.002(3) 0.000(3) 0.019(3)
C3 0.036(4) 0.039(4) 0.028(4) -0.005(3) -0.007(3) 0.016(3)
C4 0.050(5) 0.053(4) 0.034(4) -0.005(3) -0.008(3) 0.027(4)
C5 0.047(4) 0.043(4) 0.030(4) 0.001(3) 0.003(3) 0.028(4)
C6 0.050(5) 0.065(5) 0.039(4) 0.010(4) 0.014(4) 0.034(4)
C7 0.056(5) 0.067(6) 0.047(5) 0.005(4) 0.019(4) 0.033(5)
C8 0.039(4) 0.040(4) 0.066(5) -0.003(4) 0.007(4) 0.017(4)
C9 0.034(4) 0.036(4) 0.042(4) -0.003(3) 0.007(3) 0.015(3)
C10 0.041(4) 0.032(4) 0.036(4) 0.003(3) 0.003(3) 0.022(3)
C11 0.028(3) 0.032(3) 0.030(3) 0.003(3) 0.003(3) 0.013(3)
C12 0.034(4) 0.036(4) 0.036(4) -0.009(3) -0.001(3) 0.020(3)
C13 0.033(4) 0.037(4) 0.032(4) 0.000(3) 0.001(3) 0.015(3)
C14 0.041(4) 0.051(5) 0.035(4) -0.021(3) -0.005(3) 0.020(4)
C15 0.042(4) 0.034(4) 0.039(4) -0.006(3) 0.003(3) 0.014(3)
C16 0.053(5) 0.048(5) 0.054(5) -0.022(4) -0.009(4) 0.022(4)
C17 0.066(6) 0.045(5) 0.076(6) -0.020(5) -0.013(5) 0.031(4)
C18 0.048(5) 0.036(4) 0.069(6) 0.001(4) 0.000(4) 0.019(4)
C19 0.035(4) 0.032(4) 0.046(4) 0.002(3) 0.005(3) 0.013(3)
C20 0.031(3) 0.032(4) 0.040(4) -0.004(3) 0.004(3) 0.015(3)
C21 0.040(4) 0.024(3) 0.034(4) 0.003(3) 0.000(3) 0.012(3)
C22 0.030(3) 0.028(3) 0.031(3) 0.000(3) 0.007(3) 0.013(3)
C23 0.026(3) 0.032(3) 0.031(3) -0.005(3) -0.003(3) 0.011(3)
C24 0.032(4) 0.033(4) 0.034(4) 0.001(3) -0.005(3) 0.012(3)
C25 0.026(3) 0.036(4) 0.036(4) -0.002(3) -0.004(3) 0.005(3)
C26 0.035(4) 0.043(4) 0.047(4) 0.003(3) 0.003(3) 0.019(3)
C27 0.042(4) 0.030(4) 0.046(4) 0.011(3) 0.002(3) 0.015(3)
C28 0.036(4) 0.051(5) 0.033(4) 0.003(3) -0.005(3) 0.017(4)
C29 0.033(4) 0.032(4) 0.034(4) 0.000(3) -0.005(3) 0.013(3)
C30 0.037(4) 0.029(3) 0.032(4) 0.000(3) -0.001(3) 0.017(3)
C31 0.047(4) 0.043(4) 0.025(3) -0.001(3) -0.001(3) 0.026(4)
C32 0.043(4) 0.030(4) 0.031(4) 0.001(3) -0.002(3) 0.017(3)
C33 0.049(4) 0.038(4) 0.036(4) -0.001(3) 0.002(3) 0.021(4)
C34 0.050(5) 0.045(4) 0.052(5) 0.005(4) 0.002(4) 0.029(4)
C35 0.033(4) 0.038(4) 0.057(5) -0.004(3) 0.002(3) 0.013(3)
C36 0.058(5) 0.038(4) 0.047(5) 0.003(4) 0.016(4) 0.021(4)
C37 0.072(6) 0.055(5) 0.059(6) 0.009(4) 0.010(5) 0.038(5)
C38 0.059(6) 0.073(6) 0.053(5) -0.002(5) 0.007(4) 0.028(5)
C39 0.074(6) 0.078(7) 0.038(5) -0.001(4) -0.007(4) 0.031(5)
C40 0.090(7) 0.066(6) 0.044(5) 0.008(4) 0.003(5) 0.045(5)
C41 0.075(6) 0.051(5) 0.054(5) 0.001(4) 0.001(4) 0.038(5)
C42 0.055(5) 0.044(5) 0.074(6) 0.002(4) 0.011(4) 0.027(4)
C43 0.063(6) 0.044(5) 0.080(7) 0.007(5) 0.026(5) 0.023(4)
C44 0.115(9) 0.092(8) 0.049(6) 0.020(6) 0.018(6) 0.072(7)
C45 0.097(8) 0.100(8) 0.054(6) 0.002(6) -0.010(5) 0.048(7)
C46 0.068(6) 0.075(6) 0.052(6) -0.006(5) -0.012(5) 0.025(5)
O8 0.086(5) 0.065(4) 0.100(5) -0.008(4) 0.003(4) 0.043(4)
O9 0.076(5) 0.063(4) 0.119(6) -0.011(4) -0.002(4) 0.036(4)
O10 0.120(6) 0.054(4) 0.044(3) 0.007(3) 0.007(3) 0.015(4)
O11 0.134(8) 0.093(6) 0.148(9) 0.054(6) -0.009(7) -0.022(6)
C47 0.084(7) 0.068(6) 0.052(6) 0.000(5) -0.001(5) 0.024(5)
C48 0.109(9) 0.098(9) 0.157(12) 0.006(8) 0.031(8) 0.074(8)
C49 0.125(12) 0.143(13) 0.128(12) 0.070(10) 0.050(9) 0.072(10)
C50 0.138(14) 0.118(13) 0.27(2) 0.035(14) 0.019(15) 0.057(12)
C51 0.083(14) 0.100(16) 0.16(2) -0.062(14) -0.064(14) 0.085(14)
O12 0.128(10) 0.099(8) 0.50(3) -0.010(12) 0.007(13) 0.019(7)
O13 0.071(14) 0.49(6) 0.23(3) -0.01(3) -0.039(17) -0.04(2)

loop_
_atom_type_symbol
_atom_type_description
_atom_type_scat_dispersion_real
_atom_type_scat_dispersion_imag
_atom_type_scat_source
C C 0.0033 0.0016 'International Tables Vol C Tables 4.2.6.8 and 6.1.1.4'
H H 0.0000 0.0000 'International Tables Vol C Tables 4.2.6.8 and 6.1.1.4'
N N 0.0061 0.0033 'International Tables Vol C Tables 4.2.6.8 and 6.1.1.4'
O O 0.0106 0.0060 'International Tables Vol C Tables 4.2.6.8 and 6.1.1.4'
Cu Cu 0.3201 1.2651 'International Tables Vol C Tables 4.2.6.8 and 6.1.1.4'

loop_
_geom_angle_atom_site_label_1
_geom_angle_atom_site_label_2
_geom_angle_atom_site_label_3
_geom_angle
_geom_angle_site_symmetry_1
_geom_angle_site_symmetry_3
O1 Cu1 O2 90.09(19) . .
O1 Cu1 N2 149.7(2) . .
O2 Cu1 N2 93.8(2) . .
O1 Cu1 N1 93.8(2) . .
O2 Cu1 N1 148.4(2) . .
N2 Cu1 N1 98.3(2) . .
O3 Cu2 O5 178.3(2) 3_654 .
O3 Cu2 N3 90.9(2) 3_654 .
O5 Cu2 N3 87.4(2) . .
O3 Cu2 N4 91.3(2) 3_654 .
O5 Cu2 N4 90.4(2) . .
N3 Cu2 N4 175.6(3) . .
O3 Cu2 O7 90.9(2) 3_654 .
O5 Cu2 O7 89.3(3) . .
N3 Cu2 O7 91.0(3) . .
N4 Cu2 O7 92.7(3) . .
C23 O1 Cu1 128.0(4) . .
C31 O2 Cu1 123.9(4) . .
C28 O3 Cu2 123.5(4) . 2_545
C36 O5 Cu2 111.1(5) . .
C51 O7 Cu2 116.8(10) . .
C21 N1 C2 118.2(5) . .
C21 N1 Cu1 125.1(4) . .
C2 N1 Cu1 114.4(4) . .
C29 N2 C12 117.2(5) . .
C29 N2 Cu1 124.6(5) . .
C12 N2 Cu1 117.5(4) . .
C41 N3 C37 115.7(7) . .
C41 N3 Cu2 122.9(5) . .
C37 N3 Cu2 121.4(5) . .
C42 N4 C46 118.0(7) . .
C42 N4 Cu2 122.2(6) . .
C46 N4 Cu2 119.7(6) . .
C2 C1 C10 118.3(6) . .
C2 C1 C11 122.5(5) . .
C10 C1 C11 119.1(6) . .
C1 C2 C3 121.9(6) . .
C1 C2 N1 119.9(5) . .
C3 C2 N1 117.8(6) . .
C4 C3 C2 120.7(6) . .
C3 C4 C5 120.8(7) . .
C6 C5 C4 123.5(7) . .
C6 C5 C10 117.4(6) . .
C4 C5 C10 119.1(6) . .
C7 C6 C5 123.1(7) . .
C6 C7 C8 120.3(7) . .
C9 C8 C7 119.5(7) . .
C8 C9 C10 120.6(7) . .
C9 C10 C5 119.1(6) . .
C9 C10 C1 121.6(6) . .
C5 C10 C1 119.3(6) . .
C12 C11 C20 118.7(6) . .
C12 C11 C1 120.7(6) . .
C20 C11 C1 120.5(5) . .
C11 C12 C13 120.9(6) . .
C11 C12 N2 119.0(5) . .
C13 C12 N2 120.0(6) . .
C14 C13 C12 120.0(6) . .
C13 C14 C15 122.0(6) . .
C14 C15 C16 123.0(7) . .
C14 C15 C20 118.5(6) . .
C16 C15 C20 118.5(7) . .
C17 C16 C15 121.6(7) . .
C16 C17 C18 120.8(7) . .
C19 C18 C17 120.5(8) . .
C18 C19 C20 120.7(7) . .
C11 C20 C15 119.8(6) . .
C11 C20 C19 122.3(6) . .
C15 C20 C19 117.9(6) . .
N1 C21 C22 125.4(6) . .
C23 C22 C27 120.6(6) . .
C23 C22 C21 122.5(6) . .
C27 C22 C21 116.8(6) . .
O1 C23 C22 124.6(5) . .
O1 C23 C24 117.5(6) . .
C22 C23 C24 117.9(6) . .
C25 C24 C23 121.6(6) . .
C24 C25 C26 120.4(6) . .
C24 C25 C28 119.6(6) . .
C26 C25 C28 119.9(6) . .
C27 C26 C25 117.9(6) . .
C26 C27 C22 121.6(6) . .
O4 C28 O3 124.4(7) . .
O4 C28 C25 121.0(6) . .
O3 C28 C25 114.6(6) . .
N2 C29 C30 124.5(6) . .
C35 C30 C29 118.0(6) . .
C35 C30 C31 118.8(6) . .
C29 C30 C31 122.9(6) . .
O2 C31 C32 119.5(6) . .
O2 C31 C30 123.3(6) . .
C32 C31 C30 117.2(6) . .
C33 C32 C31 121.5(6) . .
C32 C33 C34 121.1(6) . .
C32 C33 C36 120.1(7) . .
C34 C33 C36 118.8(7) . .
C35 C34 C33 117.9(7) . .
C34 C35 C30 123.0(7) . .
O6 C36 O5 122.7(7) . .
O6 C36 C33 121.8(8) . .
O5 C36 C33 115.6(7) . .
N3 C37 C38 125.3(8) . .
C37 C38 C39 117.2(9) . .
C40 C39 C38 118.7(8) . .
C39 C40 C41 118.8(9) . .
N3 C41 C40 124.2(8) . .
N4 C42 C43 120.2(8) . .
C44 C43 C42 118.2(8) . .
C43 C44 C45 121.5(9) . .
C46 C45 C44 116.9(10) . .
N4 C46 C45 125.2(9) . .

loop_
_geom_bond_atom_site_label_1
_geom_bond_atom_site_label_2
_geom_bond_distance
_geom_bond_site_symmetry_2
Cu1 O1 1.875(4) .
Cu1 O2 1.895(4) .
Cu1 N2 1.942(5) .
Cu1 N1 1.945(5) .
Cu2 O3 1.955(5) 3_654
Cu2 O5 1.955(5) .
Cu2 N3 2.003(6) .
Cu2 N4 2.009(6) .
Cu2 O7 2.396(7) .
O1 C23 1.316(7) .
O2 C31 1.308(8) .
O3 C28 1.275(8) .
O3 Cu2 1.955(5) 2_545
O4 C28 1.230(8) .
O5 C36 1.267(9) .
O6 C36 1.222(9) .
O7 C51 1.436(18) .
N1 C21 1.282(8) .
N1 C2 1.450(8) .
N2 C29 1.307(8) .
N2 C12 1.431(8) .
N3 C41 1.321(10) .
N3 C37 1.336(10) .
N4 C42 1.320(9) .
N4 C46 1.328(10) .
C1 C2 1.360(9) .
C1 C10 1.458(9) .
C1 C11 1.488(8) .
C2 C3 1.409(8) .
C3 C4 1.352(9) .
C4 C5 1.414(10) .
C5 C6 1.394(9) .
C5 C10 1.416(9) .
C6 C7 1.321(11) .
C7 C8 1.405(11) .
C8 C9 1.362(10) .
C9 C10 1.410(9) .
C11 C12 1.392(9) .
C11 C20 1.423(9) .
C12 C13 1.427(9) .
C13 C14 1.345(9) .
C14 C15 1.408(10) .
C15 C16 1.409(10) .
C15 C20 1.434(9) .
C16 C17 1.348(12) .
C17 C18 1.399(11) .
C18 C19 1.357(10) .
C19 C20 1.437(9) .
C21 C22 1.460(9) .
C22 C23 1.389(9) .
C22 C27 1.402(9) .
C23 C24 1.410(9) .
C24 C25 1.374(9) .
C25 C26 1.421(10) .
C25 C28 1.523(9) .
C26 C27 1.381(9) .
C29 C30 1.419(9) .
C30 C35 1.399(9) .
C30 C31 1.431(9) .
C31 C32 1.407(9) .
C32 C33 1.362(9) .
C33 C34 1.407(10) .
C33 C36 1.509(10) .
C34 C35 1.355(10) .
C37 C38 1.362(12) .
C38 C39 1.396(12) .
C39 C40 1.365(12) .
C40 C41 1.373(11) .
C42 C43 1.432(12) .
C43 C44 1.343(14) .
C44 C45 1.353(14) .
C45 C46 1.353(13) .
O8 C48 1.459(13) .
O9 C50 1.383(18) .
O10 C47 1.411(11) .
O11 C49 1.360(16) .
